data_2013552
loop_
_publ_author_name
'Cox, Philip J.'
'MacManus, Stephen M.'

_publ_section_title
;
 5-Chloro-2-hydroxybenzophenone, featuring
 O---H&#x00B7;&#x00B7;&#x00B7;O, C---H&#x00B7;&#x00B7;&#x00B7;O,
 C---H&#x00B7;&#x00B7;&#x00B7;\p and \p--\p interactions
;
_journal_issue 10
_journal_name_full 'Acta Crystallographica Section C'
_journal_page_first o603
_journal_page_last o604
_journal_paper_doi 10.1107/S0108270103019656
_journal_volume 59
_journal_year 2003
_chemical_formula_moiety 'C13 H9 Cl O2'
_chemical_formula_sum 'C13 H9 Cl O2'
_chemical_formula_weight 232.65
_space_group_IT_number 14
_symmetry_cell_setting monoclinic
_symmetry_space_group_name_Hall '-P 2ybc'
_symmetry_space_group_name_H-M 'P 1 21/c 1'
_audit_creation_method 'WinGX routine CIF_UPDATE'
_cell_angle_alpha 90
_cell_angle_beta 104.985(2)
_cell_angle_gamma 90
_cell_formula_units_Z 4
_cell_length_a 15.3857(3)
_cell_length_b 5.86680(10)
_cell_length_c 11.9540(3)
_cell_measurement_reflns_used 7838
_cell_measurement_temperature 120(2)
_cell_measurement_theta_max 27.48
_cell_measurement_theta_min 2.91
_cell_volume 1042.33(4)
_computing_cell_refinement 'DENZO and COLLECT'
_computing_data_collection 'DENZO (Otwinowski & Minor, 1997) and COLLECT (Nonius, 1998)'
_computing_data_reduction 'DENZO and COLLECT'
_computing_molecular_graphics 'PLATON (Spek, 2002)'
_computing_publication_material 'WinGX (Farrugia, 1999)'
_computing_structure_refinement 'SHELXL97 (Sheldrick, 1997)'
_computing_structure_solution 'SIR97 (Altomare et al., 1999)'
_diffrn_measured_fraction_theta_full 0.991
_diffrn_measured_fraction_theta_max 0.991
_diffrn_measurement_device_type 'Nonius KappaCCD area-detector'
_diffrn_measurement_method '\f and \w scans to fill Ewald sphere'
_diffrn_radiation_type MoK\a
_diffrn_radiation_wavelength 0.71073
_diffrn_reflns_av_R_equivalents 0.069
_diffrn_reflns_limit_h_max 19
_diffrn_reflns_limit_h_min -19
_diffrn_reflns_limit_k_max 7
_diffrn_reflns_limit_k_min -7
_diffrn_reflns_limit_l_max 15
_diffrn_reflns_limit_l_min -15
_diffrn_reflns_number 12435
_diffrn_reflns_theta_full 27.48
_diffrn_reflns_theta_max 27.48
_diffrn_reflns_theta_min 3.44
_diffrn_standards_decay_% 0
_diffrn_standards_number 0
_exptl_absorpt_coefficient_mu 0.345
_exptl_absorpt_correction_T_max 0.970
_exptl_absorpt_correction_T_min 0.877
_exptl_absorpt_correction_type multi-scan
_exptl_absorpt_process_details '(SORTAV; Blessing, 1995, 1997)'
_exptl_crystal_colour yellow
_exptl_crystal_density_diffrn 1.483
_exptl_crystal_density_meas ?
_exptl_crystal_density_method 'not measured'
_exptl_crystal_description 'square prism'
_exptl_crystal_F_000 480
_exptl_crystal_size_max 0.2
_exptl_crystal_size_mid 0.1
_exptl_crystal_size_min 0.1
_refine_diff_density_max 0.31
_refine_diff_density_min -0.29
_refine_ls_extinction_method none
_refine_ls_goodness_of_fit_ref 1.031
_refine_ls_hydrogen_treatment refall
_refine_ls_matrix_type full
_refine_ls_number_parameters 182
_refine_ls_number_reflns 2375
_refine_ls_number_restraints 0
_refine_ls_restrained_S_all 1.031
_refine_ls_R_factor_gt 0.034
_refine_ls_shift/su_max <0.001
_refine_ls_structure_factor_coef Fsqd
_refine_ls_weighting_details 'calc w = 1/[\s^2^(Fo^2^)+(0.046P)^2^+0.455P] where P=(Fo^2^+2Fc^2^)/3'
_refine_ls_weighting_scheme calc
_refine_ls_wR_factor_ref 0.092
_reflns_number_gt 2133
_reflns_number_total 2375
_reflns_threshold_expression I>2\s(I)
_cod_data_source_file bm1540.cif
_cod_data_source_block I
_cod_depositor_comments
;
The following automatic conversions were performed:
'_geom_bond_publ_flag' value 'Y' changed to 'y' according to
'/home/saulius/struct/CIF-dictionaries/cif_core.dic' dictionary named
'cif_core.dic' version 2.4.1 from 2010-06-29 (3
times).

'_geom_bond_publ_flag' value 'N' changed to 'n' according to
'/home/saulius/struct/CIF-dictionaries/cif_core.dic' dictionary named
'cif_core.dic' version 2.4.1 from 2010-06-29 (23 times).

Automatic conversion script
Id: cif_fix_enum 1527 2010-12-29 10:47:43Z saulius 

The following automatic conversions were performed:

'_geom_bond_publ_flag' value 'Y' changed to 'y' according to
/home/saulius/struct/CIF-dictionaries/cif_core.dic dictionary named
'cif_core.dic' version 2.4.1 from 2010-06-29 (3
times).

'_geom_bond_publ_flag' value 'N' changed to 'n' according to
/home/saulius/struct/CIF-dictionaries/cif_core.dic dictionary named
'cif_core.dic' version 2.4.1 from 2010-06-29 (23
times).

'_geom_angle_publ_flag' value 'N' changed to 'n' according
to /home/saulius/struct/CIF-dictionaries/cif_core.dic dictionary
named 'cif_core.dic' version 2.4.1 from 2010-06-29 (38
times).

'_geom_angle_publ_flag' value 'Y' changed to 'y' according
to /home/saulius/struct/CIF-dictionaries/cif_core.dic dictionary
named 'cif_core.dic' version 2.4.1 from 2010-06-29 (2
times).

'_geom_torsion_publ_flag' value 'N' changed to 'n' according
to /home/saulius/struct/CIF-dictionaries/cif_core.dic dictionary
named 'cif_core.dic' version 2.4.1 from 2010-06-29 (23
times).

'_geom_torsion_publ_flag' value 'Y' changed to 'y' according
to /home/saulius/struct/CIF-dictionaries/cif_core.dic dictionary
named 'cif_core.dic' version 2.4.1 from 2010-06-29 (6 times).

Automatic conversion script
Id: cif_fix_values 1715 2011-07-08 13:25:40Z adriana 

The following automatic conversions were performed:

'_exptl_crystal_density_meas' value 'not measured' was changed to '?'
- the value is perceived as not measured.

Automatic conversion script
Id: cif_fix_values 3008 2015-01-20 13:52:24Z robertas 
;
_cod_original_cell_volume 1042.33(12)
_cod_original_sg_symbol_H-M 'P 21/c'
_cod_database_code 2013552
_cod_database_fobs_code 2013552

loop_
_symmetry_equiv_pos_as_xyz
'x, y, z'
'-x, y+1/2, -z+1/2'
'-x, -y, -z'
'x, -y-1/2, z-1/2'

loop_
_atom_site_label
_atom_site_fract_x
_atom_site_fract_y
_atom_site_fract_z
_atom_site_U_iso_or_equiv
_atom_site_adp_type
_atom_site_calc_flag
_atom_site_refinement_flags
_atom_site_occupancy
_atom_site_disorder_assembly
_atom_site_disorder_group
_atom_site_type_symbol
Cl1 0.07628(2) -0.27885(6) -0.00381(3) 0.02568(13) Uani d . 1 . . Cl
O1 0.20976(7) 0.51814(17) -0.20445(8) 0.0239(2) Uani d . 1 . . O
H1 0.2457(16) 0.600(4) -0.144(2) 0.052(6) Uiso d . 1 . . H
O2 0.30442(7) 0.61683(16) 0.00042(8) 0.0236(2) Uani d . 1 . . O
C1 0.21951(8) 0.2765(2) -0.03753(11) 0.0161(3) Uani d . 1 . . C
C2 0.18494(8) 0.3288(2) -0.15633(11) 0.0181(3) Uani d . 1 . . C
C3 0.12317(9) 0.1826(2) -0.22745(11) 0.0220(3) Uani d . 1 . . C
H3 0.1022(12) 0.220(3) -0.3090(16) 0.028(4) Uiso d . 1 . . H
C4 0.09129(9) -0.0060(2) -0.18135(12) 0.0227(3) Uani d . 1 . . C
H4 0.0483(12) -0.103(3) -0.2297(14) 0.026(4) Uiso d . 1 . . H
C5 0.12135(9) -0.0497(2) -0.06288(11) 0.0190(3) Uani d . 1 . . C
C6 0.18562(8) 0.0855(2) 0.00833(11) 0.0170(3) Uani d . 1 . . C
H6 0.2052(12) 0.052(3) 0.0887(15) 0.025(4) Uiso d . 1 . . H
C7 0.28690(8) 0.4282(2) 0.03586(11) 0.0172(3) Uani d . 1 . . C
C8 0.33624(8) 0.3589(2) 0.15577(10) 0.0162(3) Uani d . 1 . . C
C9 0.34364(9) 0.5177(2) 0.24486(11) 0.0190(3) Uani d . 1 . . C
H9 0.3132(11) 0.663(3) 0.2290(14) 0.023(4) Uiso d . 1 . . H
C10 0.39253(9) 0.4644(2) 0.35657(11) 0.0218(3) Uani d . 1 . . C
H10 0.3964(13) 0.570(3) 0.4179(16) 0.034(5) Uiso d . 1 . . H
C11 0.43665(9) 0.2563(2) 0.37857(12) 0.0227(3) Uani d . 1 . . C
H11 0.4692(12) 0.222(3) 0.4557(16) 0.031(5) Uiso d . 1 . . H
C12 0.43093(9) 0.0991(2) 0.29012(12) 0.0201(3) Uani d . 1 . . C
H12 0.4622(11) -0.043(3) 0.3046(14) 0.023(4) Uiso d . 1 . . H
C13 0.37934(9) 0.1480(2) 0.17865(11) 0.0179(3) Uani d . 1 . . C
H13 0.3734(11) 0.039(3) 0.1169(14) 0.022(4) Uiso d . 1 . . H

loop_
_atom_site_aniso_label
_atom_site_aniso_U_11
_atom_site_aniso_U_22
_atom_site_aniso_U_33
_atom_site_aniso_U_12
_atom_site_aniso_U_13
_atom_site_aniso_U_23
Cl1 0.0232(2) 0.02238(19) 0.0298(2) -0.00617(12) 0.00394(14) 0.00163(13)
O1 0.0282(5) 0.0255(5) 0.0174(4) -0.0016(4) 0.0050(4) 0.0046(4)
O2 0.0288(5) 0.0186(5) 0.0224(5) -0.0040(4) 0.0048(4) 0.0022(4)
C1 0.0160(6) 0.0171(6) 0.0153(6) 0.0024(4) 0.0041(5) -0.0008(4)
C2 0.0173(6) 0.0212(6) 0.0166(6) 0.0037(5) 0.0057(5) 0.0016(5)
C3 0.0189(6) 0.0309(7) 0.0145(6) 0.0024(5) 0.0015(5) -0.0007(5)
C4 0.0169(6) 0.0281(7) 0.0205(6) -0.0015(5) 0.0001(5) -0.0049(5)
C5 0.0172(6) 0.0180(6) 0.0216(6) 0.0005(5) 0.0046(5) -0.0004(5)
C6 0.0160(6) 0.0181(6) 0.0163(6) 0.0034(5) 0.0029(5) -0.0013(5)
C7 0.0178(6) 0.0165(6) 0.0184(6) 0.0010(5) 0.0066(5) -0.0005(5)
C8 0.0153(6) 0.0166(6) 0.0166(6) -0.0031(4) 0.0042(5) -0.0012(5)
C9 0.0194(6) 0.0169(6) 0.0212(6) -0.0026(5) 0.0062(5) -0.0030(5)
C10 0.0244(7) 0.0240(7) 0.0172(6) -0.0067(5) 0.0055(5) -0.0053(5)
C11 0.0207(7) 0.0287(7) 0.0165(6) -0.0063(5) 0.0007(5) 0.0020(5)
C12 0.0172(6) 0.0193(6) 0.0224(6) -0.0009(5) 0.0027(5) 0.0028(5)
C13 0.0174(6) 0.0181(6) 0.0183(6) -0.0016(5) 0.0047(5) -0.0025(5)

loop_
_atom_type_symbol
_atom_type_description
_atom_type_scat_dispersion_real
_atom_type_scat_dispersion_imag
_atom_type_scat_source
C C 0.0033 0.0016 'International Tables Vol C Tables 4.2.6.8 and 6.1.1.4'
H H 0 0 'International Tables Vol C Tables 4.2.6.8 and 6.1.1.4'
Cl Cl 0.1484 0.1585 'International Tables Vol C Tables 4.2.6.8 and 6.1.1.4'
O O 0.0106 0.006 'International Tables Vol C Tables 4.2.6.8 and 6.1.1.4'

loop_
_geom_angle_atom_site_label_1
_geom_angle_atom_site_label_2
_geom_angle_atom_site_label_3
_geom_angle
_geom_angle_publ_flag
C2 O1 H1 105.5(14) n
C6 C1 C2 118.89(12) n
C6 C1 C7 121.66(11) n
C2 C1 C7 119.40(12) n
O1 C2 C3 118.00(12) n
O1 C2 C1 122.10(12) y
C3 C2 C1 119.90(12) n
C4 C3 C2 120.39(12) n
C4 C3 H3 121.5(10) n
C2 C3 H3 118.1(10) n
C3 C4 C5 119.57(12) n
C3 C4 H4 120.1(10) n
C5 C4 H4 120.3(10) n
C6 C5 C4 121.21(12) n
C6 C5 Cl1 119.40(10) n
C4 C5 Cl1 119.39(10) n
C5 C6 C1 119.84(12) n
C5 C6 H6 119.6(10) n
C1 C6 H6 120.5(10) n
O2 C7 C1 121.21(12) n
O2 C7 C8 118.00(11) y
C1 C7 C8 120.79(11) n
C13 C8 C9 120.02(12) n
C13 C8 C7 121.77(11) n
C9 C8 C7 118.07(11) n
C10 C9 C8 120.00(12) n
C10 C9 H9 120.1(10) n
C8 C9 H9 119.9(10) n
C9 C10 C11 119.81(12) n
C9 C10 H10 120.5(11) n
C11 C10 H10 119.7(11) n
C12 C11 C10 120.55(12) n
C12 C11 H11 120.8(11) n
C10 C11 H11 118.6(11) n
C11 C12 C13 119.98(12) n
C11 C12 H12 120.8(10) n
C13 C12 H12 119.2(10) n
C12 C13 C8 119.60(12) n
C12 C13 H13 120.9(10) n
C8 C13 H13 119.5(10) n

loop_
_geom_bond_atom_site_label_1
_geom_bond_atom_site_label_2
_geom_bond_site_symmetry_2
_geom_bond_distance
_geom_bond_publ_flag
Cl1 C5 . 1.7435(13) y
O1 C2 . 1.3506(16) y
O1 H1 . 0.93(2) n
O2 C7 . 1.2392(16) y
C1 C6 . 1.4057(18) n
C1 C2 . 1.4154(17) n
C1 C7 . 1.4719(18) n
C2 C3 . 1.3942(19) n
C3 C4 . 1.381(2) n
C3 H3 . 0.969(18) n
C4 C5 . 1.3952(19) n
C4 H4 . 0.948(18) n
C5 C6 . 1.3771(18) n
C6 H6 . 0.950(17) n
C7 C8 . 1.4946(17) n
C8 C13 . 1.3970(18) n
C8 C9 . 1.3973(18) n
C9 C10 . 1.3883(19) n
C9 H9 . 0.968(17) n
C10 C11 . 1.388(2) n
C10 H10 . 0.948(19) n
C11 C12 . 1.389(2) n
C11 H11 . 0.950(19) n
C12 C13 . 1.3932(18) n
C12 H12 . 0.957(17) n
C13 H13 . 0.963(17) n

loop_
_geom_hbond_atom_site_label_D
_geom_hbond_atom_site_label_H
_geom_hbond_atom_site_label_A
_geom_hbond_site_symmetry_A
_geom_hbond_distance_DH
_geom_hbond_distance_HA
_geom_hbond_distance_DA
_geom_hbond_angle_DHA
O1 H1 O2 . 0.92(2) 1.73(2) 2.5710(10) 150(2)
C6 H6 O1 4_566 0.95(2) 2.49(2) 3.411(2) 164(2)

loop_
_geom_torsion_atom_site_label_1
_geom_torsion_atom_site_label_2
_geom_torsion_atom_site_label_3
_geom_torsion_atom_site_label_4
_geom_torsion
_geom_torsion_publ_flag
C6 C1 C2 O1 175.33(11) n
C7 C1 C2 O1 -2.02(18) y
C6 C1 C2 C3 -4.63(18) n
C7 C1 C2 C3 178.02(12) n
O1 C2 C3 C4 -176.02(12) n
C1 C2 C3 C4 3.9(2) n
C2 C3 C4 C5 -0.1(2) n
C3 C4 C5 C6 -3.2(2) n
C3 C4 C5 Cl1 176.47(10) n
C4 C5 C6 C1 2.43(19) n
Cl1 C5 C6 C1 -177.22(9) n
C2 C1 C6 C5 1.47(18) n
C7 C1 C6 C5 178.76(11) n
C6 C1 C7 O2 -166.75(12) y
C2 C1 C7 O2 10.52(18) y
C6 C1 C7 C8 13.19(18) n
C2 C1 C7 C8 -169.53(11) n
O2 C7 C8 C13 -129.39(13) y
C1 C7 C8 C13 50.66(17) n
O2 C7 C8 C9 46.36(16) y
C1 C7 C8 C9 -133.59(13) y
C13 C8 C9 C10 -1.12(19) n
C7 C8 C9 C10 -176.95(11) n
C8 C9 C10 C11 2.32(19) n
C9 C10 C11 C12 -1.2(2) n
C10 C11 C12 C13 -1.1(2) n
C11 C12 C13 C8 2.29(19) n
C9 C8 C13 C12 -1.18(19) n
C7 C8 C13 C12 174.48(11) n

loop_
_cod_related_entry_id
_cod_related_entry_database
_cod_related_entry_code
1 ChemSpider 6541
